data_1542959
loop_
_publ_author_name
'Wu, Qing-Feng'
'Zheng, Chao'
'Zhuo, Chun-Xiang'
'You, Shu-Li'

_publ_section_title
;
 Highly efficient synthesis and stereoselective migration reactions of
 chiral five-membered aza-spiroindolenines: scope and mechanistic
 understanding
;
_journal_issue 7
_journal_name_full 'Chem. Sci.'
_journal_page_first 4453
_journal_paper_doi 10.1039/C6SC00176A
_journal_volume 7
_journal_year 2016
_chemical_absolute_configuration ad
_chemical_formula_sum 'C26 H25 N2 O2.5 S'
_chemical_formula_weight 437.54
_chemical_name_systematic
; 
 ? 
;
_space_group_IT_number 19
_symmetry_cell_setting orthorhombic
_symmetry_space_group_name_Hall 'P 2ac 2ab'
_symmetry_space_group_name_H-M 'P 21 21 21'
_atom_sites_solution_hydrogens geom
_atom_sites_solution_primary direct
_atom_sites_solution_secondary difmap
_audit_creation_method SHELXL-97
_audit_update_record
;
2014-08-08 deposited with the CCDC.
2016-03-29 downloaded from the CCDC.
;
_cell_angle_alpha 90.00
_cell_angle_beta 90.00
_cell_angle_gamma 90.00
_cell_formula_units_Z 4
_cell_length_a 6.7630(19)
_cell_length_b 11.797(3)
_cell_length_c 28.909(8)
_cell_measurement_reflns_used 3758
_cell_measurement_temperature 293(2)
_cell_measurement_theta_max 47.538
_cell_measurement_theta_min 5.459
_cell_volume 2306.4(11)
_computing_cell_refinement 'Bruker SMART'
_computing_data_collection 'Bruker SMART'
_computing_data_reduction 'Bruker SHELXTL'
_computing_molecular_graphics 'Bruker SHELXTL'
_computing_publication_material 'Bruker SHELXTL'
_computing_structure_refinement 'SHELXL-97 (Sheldrick, 1997)'
_computing_structure_solution 'SHELXS-97 (Sheldrick, 1990)'
_diffrn_ambient_temperature 293(2)
_diffrn_measured_fraction_theta_full 0.999
_diffrn_measured_fraction_theta_max 0.999
_diffrn_measurement_device_type 'CCD area detector'
_diffrn_measurement_method 'phi and omega scans'
_diffrn_radiation_monochromator graphite
_diffrn_radiation_source 'fine-focus sealed tube'
_diffrn_radiation_type MoK\a
_diffrn_radiation_wavelength 0.71073
_diffrn_reflns_av_R_equivalents 0.0351
_diffrn_reflns_av_sigmaI/netI 0.0407
_diffrn_reflns_limit_h_max 8
_diffrn_reflns_limit_h_min -7
_diffrn_reflns_limit_k_max 13
_diffrn_reflns_limit_k_min -14
_diffrn_reflns_limit_l_max 35
_diffrn_reflns_limit_l_min -30
_diffrn_reflns_number 12135
_diffrn_reflns_theta_full 25.50
_diffrn_reflns_theta_max 25.50
_diffrn_reflns_theta_min 1.86
_exptl_absorpt_coefficient_mu 0.168
_exptl_absorpt_correction_T_max 1.00000
_exptl_absorpt_correction_T_min 0.57216
_exptl_absorpt_correction_type empirical
_exptl_absorpt_process_details sadabs
_exptl_crystal_colour colorless
_exptl_crystal_density_diffrn 1.260
_exptl_crystal_density_method 'not measured'
_exptl_crystal_description prismatic
_exptl_crystal_F_000 924
_exptl_crystal_size_max 0.295
_exptl_crystal_size_mid 0.231
_exptl_crystal_size_min 0.106
_refine_diff_density_max 0.184
_refine_diff_density_min -0.252
_refine_diff_density_rms 0.032
_refine_ls_abs_structure_details 'Flack H D (1983), Acta Cryst. A39, 876-881'
_refine_ls_abs_structure_Flack -0.08(8)
_refine_ls_extinction_method none
_refine_ls_goodness_of_fit_ref 0.959
_refine_ls_hydrogen_treatment mixed
_refine_ls_matrix_type full
_refine_ls_number_parameters 289
_refine_ls_number_reflns 4279
_refine_ls_number_restraints 3
_refine_ls_restrained_S_all 0.961
_refine_ls_R_factor_all 0.0584
_refine_ls_R_factor_gt 0.0446
_refine_ls_shift/su_max 0.041
_refine_ls_shift/su_mean 0.001
_refine_ls_structure_factor_coef Fsqd
_refine_ls_weighting_details 'calc w=1/[\s^2^(Fo^2^)+(0.0577P)^2^+0.0000P] where P=(Fo^2^+2Fc^2^)/3'
_refine_ls_weighting_scheme calc
_refine_ls_wR_factor_gt 0.1000
_refine_ls_wR_factor_ref 0.1057
_reflns_number_gt 3260
_reflns_number_total 4279
_reflns_threshold_expression >2sigma(I)
_cod_data_source_file c6sc00176a2.cif
_cod_data_source_block cd211213
_cod_depositor_comments
;
The following automatic conversions were performed:

'_symmetry_cell_setting' value 'Orthorhombic' changed to
'orthorhombic' according to
/usr/data/users/saulius/crontab/automatic-downloads/rss-feeds/RSC/lib/dictionaries/cif_core.dic
dictionary named 'cif_core.dic' version 2.4.2 from 2011-04-26.

Automatic conversion script
Id: cif_fix_values 4268 2015-11-12 08:31:59Z antanas 

 Adding full bibliography for 1542957--1542962.cif.
;
_cod_original_sg_symbol_H-M P2(1)2(1)2(1)
_cod_original_formula_sum 'C26 H25 N2 O2.50 S'
_cod_database_code 1542959

loop_
_symmetry_equiv_pos_as_xyz
'x, y, z'
'-x+1/2, -y, z+1/2'
'-x, y+1/2, -z+1/2'
'x+1/2, -y+1/2, -z'

loop_
_atom_site_label
_atom_site_type_symbol
_atom_site_fract_x
_atom_site_fract_y
_atom_site_fract_z
_atom_site_U_iso_or_equiv
_atom_site_adp_type
_atom_site_occupancy
_atom_site_symmetry_multiplicity
_atom_site_calc_flag
_atom_site_refinement_flags
S1 S 0.25301(10) -0.07817(5) 0.19568(2) 0.06401(19) Uani 1 1 d U
N1 N 0.3451(3) -0.01470(16) 0.15017(7) 0.0548(5) Uani 1 1 d .
N2 N 0.9135(3) 0.0630(2) 0.06266(9) 0.0825(7) Uani 1 1 d .
O1 O 0.2598(3) -0.19590(14) 0.18642(6) 0.0804(5) Uani 1 1 d U
O2 O 0.0678(2) -0.02489(17) 0.20468(6) 0.0834(6) Uani 1 1 d .
C1 C 0.5378(3) -0.0562(2) 0.13203(8) 0.0552(6) Uani 1 1 d .
H1 H 0.6224 -0.0733 0.1587 0.066 Uiso 1 1 calc R
C2 C 0.3452(4) 0.1111(2) 0.15100(9) 0.0643(7) Uani 1 1 d .
H2A H 0.3047 0.1390 0.1811 0.077 Uiso 1 1 calc R
H2B H 0.2562 0.1411 0.1277 0.077 Uiso 1 1 calc R
C3 C 0.5564(4) 0.1448(2) 0.14074(8) 0.0643(7) Uani 1 1 d .
H3 H 0.6328 0.1388 0.1694 0.077 Uiso 1 1 calc R
C4 C 0.6247(3) 0.0494(2) 0.10765(8) 0.0534(6) Uani 1 1 d .
C5 C 0.8458(4) 0.0445(3) 0.10318(11) 0.0746(8) Uani 1 1 d .
H5 H 0.9278 0.0290 0.1282 0.090 Uiso 1 1 calc R
C6 C 0.7472(3) 0.0793(2) 0.03380(8) 0.0593(6) Uani 1 1 d .
C7 C 0.5722(3) 0.06917(19) 0.05768(7) 0.0472(5) Uani 1 1 d .
C8 C 0.3960(3) 0.0830(2) 0.03492(8) 0.0553(6) Uani 1 1 d .
H8 H 0.2765 0.0745 0.0504 0.066 Uiso 1 1 calc R
C9 C 0.4002(4) 0.1100(2) -0.01175(9) 0.0693(7) Uani 1 1 d .
H9 H 0.2818 0.1203 -0.0276 0.083 Uiso 1 1 calc R
C10 C 0.5745(5) 0.1216(2) -0.03476(9) 0.0786(8) Uani 1 1 d .
H10 H 0.5739 0.1402 -0.0660 0.094 Uiso 1 1 calc R
C11 C 0.7499(5) 0.1064(2) -0.01244(10) 0.0810(8) Uani 1 1 d .
H11 H 0.8691 0.1141 -0.0282 0.097 Uiso 1 1 calc R
C12 C 0.5806(5) 0.2621(2) 0.12227(10) 0.0797(8) Uani 1 1 d .
H12 H 0.4987 0.2831 0.0979 0.096 Uiso 1 1 calc R
C13 C 0.7038(5) 0.3368(3) 0.13689(12) 0.1113(12) Uani 1 1 d .
H13A H 0.7887 0.3196 0.1612 0.134 Uiso 1 1 calc R
H13B H 0.7082 0.4080 0.1231 0.134 Uiso 1 1 calc R
C14 C 0.5301(4) -0.1604(2) 0.10223(9) 0.0617(6) Uani 1 1 d .
C15 C 0.6987(4) -0.2268(3) 0.09916(11) 0.0822(9) Uani 1 1 d .
H15 H 0.8084 -0.2085 0.1170 0.099 Uiso 1 1 calc R
C16 C 0.7072(7) -0.3187(3) 0.07042(15) 0.1124(12) Uani 1 1 d U
H16 H 0.8219 -0.3620 0.0688 0.135 Uiso 1 1 calc R
C17 C 0.5471(8) -0.3467(3) 0.04421(14) 0.1168(13) Uani 1 1 d U
H17 H 0.5530 -0.4091 0.0246 0.140 Uiso 1 1 calc R
C18 C 0.3785(6) -0.2839(3) 0.04654(11) 0.0972(10) Uani 1 1 d .
H18 H 0.2696 -0.3037 0.0286 0.117 Uiso 1 1 calc R
C19 C 0.3684(5) -0.1890(2) 0.07602(9) 0.0745(8) Uani 1 1 d .
H19 H 0.2532 -0.1461 0.0777 0.089 Uiso 1 1 calc R
C20 C 0.4117(4) -0.0490(2) 0.24214(8) 0.0592(6) Uani 1 1 d .
C21 C 0.3775(4) 0.0425(2) 0.27094(8) 0.0684(7) Uani 1 1 d .
H21 H 0.2652 0.0870 0.2670 0.082 Uiso 1 1 calc R
C22 C 0.5111(4) 0.0676(2) 0.30555(9) 0.0746(7) Uani 1 1 d .
H22 H 0.4852 0.1281 0.3252 0.090 Uiso 1 1 calc R
C23 C 0.6801(4) 0.0061(2) 0.31176(10) 0.0757(8) Uani 1 1 d .
C24 C 0.7115(4) -0.0862(2) 0.28307(9) 0.0742(7) Uani 1 1 d .
H24 H 0.8241 -0.1303 0.2871 0.089 Uiso 1 1 calc R
C25 C 0.5796(4) -0.1137(2) 0.24890(8) 0.0683(7) Uani 1 1 d .
H25 H 0.6032 -0.1764 0.2302 0.082 Uiso 1 1 calc R
C26 C 0.8262(5) 0.0377(3) 0.34888(11) 0.1110(12) Uani 1 1 d .
H26A H 0.8424 0.1185 0.3495 0.167 Uiso 1 1 calc R
H26B H 0.9511 0.0024 0.3425 0.167 Uiso 1 1 calc R
H26C H 0.7781 0.0123 0.3784 0.167 Uiso 1 1 calc R
O3 O 0.0698(10) 0.6905(6) 0.2677(2) 0.1441(19) Uiso 0.50 1 d PD
H3A H -0.023(4) 0.692(4) 0.2494(11) 0.156(13) Uiso 1 1 d PD

loop_
_atom_site_aniso_label
_atom_site_aniso_U_11
_atom_site_aniso_U_22
_atom_site_aniso_U_33
_atom_site_aniso_U_23
_atom_site_aniso_U_13
_atom_site_aniso_U_12
S1 0.0612(4) 0.0711(4) 0.0597(4) 0.0072(3) 0.0103(3) -0.0077(4)
N1 0.0500(10) 0.0592(13) 0.0550(11) 0.0034(9) 0.0039(8) 0.0016(9)
N2 0.0408(12) 0.1037(19) 0.1032(18) 0.0235(16) 0.0100(12) -0.0026(12)
O1 0.0981(13) 0.0663(8) 0.0768(11) 0.0062(9) 0.0113(12) -0.0199(11)
O2 0.0558(10) 0.1115(15) 0.0829(12) 0.0071(11) 0.0153(9) -0.0044(10)
C1 0.0481(12) 0.0667(16) 0.0509(13) 0.0119(12) -0.0008(10) 0.0039(12)
C2 0.0646(15) 0.0706(18) 0.0576(15) 0.0056(12) 0.0103(12) 0.0037(13)
C3 0.0651(15) 0.0723(18) 0.0555(15) 0.0017(12) -0.0068(12) -0.0123(14)
C4 0.0362(11) 0.0691(16) 0.0548(13) 0.0053(12) -0.0025(10) -0.0025(11)
C5 0.0442(13) 0.088(2) 0.091(2) 0.0168(17) -0.0167(14) -0.0087(14)
C6 0.0429(11) 0.0664(14) 0.0684(15) 0.0106(12) 0.0085(12) 0.0004(14)
C7 0.0387(11) 0.0487(14) 0.0544(13) 0.0005(11) 0.0045(10) -0.0021(11)
C8 0.0454(12) 0.0650(15) 0.0556(14) 0.0006(12) 0.0014(11) -0.0035(11)
C9 0.0774(18) 0.0717(18) 0.0587(16) 0.0016(13) -0.0108(14) -0.0023(14)
C10 0.097(2) 0.087(2) 0.0517(15) 0.0037(13) 0.0102(16) 0.0092(17)
C11 0.0792(18) 0.0862(19) 0.0778(19) 0.0083(15) 0.0358(18) 0.0027(18)
C12 0.097(2) 0.0653(19) 0.0770(19) -0.0065(14) 0.0075(18) -0.0135(17)
C13 0.144(3) 0.095(2) 0.095(2) -0.0238(19) 0.031(2) -0.045(2)
C14 0.0667(16) 0.0592(16) 0.0592(15) 0.0140(12) 0.0121(13) 0.0032(13)
C15 0.080(2) 0.0699(19) 0.097(2) 0.0120(16) 0.0212(16) 0.0117(15)
C16 0.119(3) 0.080(2) 0.138(3) 0.005(2) 0.037(3) 0.019(2)
C17 0.166(4) 0.072(2) 0.113(3) -0.006(2) 0.047(3) 0.000(3)
C18 0.125(3) 0.079(2) 0.088(2) -0.0034(18) 0.001(2) -0.022(2)
C19 0.086(2) 0.0653(18) 0.0720(18) 0.0023(14) 0.0018(16) -0.0056(15)
C20 0.0698(15) 0.0537(14) 0.0543(14) 0.0101(12) 0.0105(12) 0.0029(13)
C21 0.0759(16) 0.0664(17) 0.0630(16) 0.0062(13) 0.0046(13) 0.0121(14)
C22 0.099(2) 0.0632(16) 0.0621(16) 0.0043(15) 0.0018(15) 0.0100(16)
C23 0.094(2) 0.0734(18) 0.0599(16) 0.0154(15) -0.0064(14) 0.0038(15)
C24 0.086(2) 0.0769(18) 0.0600(15) 0.0141(14) -0.0011(15) 0.0141(16)
C25 0.0895(19) 0.0621(16) 0.0533(15) 0.0051(12) 0.0097(15) 0.0097(15)
C26 0.140(3) 0.109(3) 0.084(2) 0.0054(19) -0.037(2) 0.011(2)

loop_
_atom_type_symbol
_atom_type_description
_atom_type_scat_dispersion_real
_atom_type_scat_dispersion_imag
_atom_type_scat_source
C C 0.0033 0.0016 'International Tables Vol C Tables 4.2.6.8 and 6.1.1.4'
H H 0.0000 0.0000 'International Tables Vol C Tables 4.2.6.8 and 6.1.1.4'
N N 0.0061 0.0033 'International Tables Vol C Tables 4.2.6.8 and 6.1.1.4'
O O 0.0106 0.0060 'International Tables Vol C Tables 4.2.6.8 and 6.1.1.4'
S S 0.1246 0.1234 'International Tables Vol C Tables 4.2.6.8 and 6.1.1.4'

loop_
_geom_angle_atom_site_label_1
_geom_angle_atom_site_label_2
_geom_angle_atom_site_label_3
_geom_angle
O1 S1 O2 119.72(12)
O1 S1 N1 106.53(10)
O2 S1 N1 106.22(11)
O1 S1 C20 108.54(12)
O2 S1 C20 108.15(12)
N1 S1 C20 107.03(11)
C2 N1 C1 109.51(18)
C2 N1 S1 116.40(16)
C1 N1 S1 117.79(15)
C5 N2 C6 106.26(19)
N1 C1 C14 116.17(19)
N1 C1 C4 103.20(18)
C14 C1 C4 114.27(19)
N1 C1 H1 107.6
C14 C1 H1 107.6
C4 C1 H1 107.6
N1 C2 C3 105.12(19)
N1 C2 H2A 110.7
C3 C2 H2A 110.7
N1 C2 H2B 110.7
C3 C2 H2B 110.7
H2A C2 H2B 108.8
C12 C3 C2 114.7(2)
C12 C3 C4 114.9(2)
C2 C3 C4 102.21(19)
C12 C3 H3 108.2
C2 C3 H3 108.2
C4 C3 H3 108.2
C5 C4 C7 99.1(2)
C5 C4 C1 112.7(2)
C7 C4 C1 118.2(2)
C5 C4 C3 112.2(2)
C7 C4 C3 114.2(2)
C1 C4 C3 101.00(18)
N2 C5 C4 115.4(2)
N2 C5 H5 122.3
C4 C5 H5 122.3
C11 C6 C7 121.3(2)
C11 C6 N2 126.5(2)
C7 C6 N2 112.11(19)
C8 C7 C6 119.77(19)
C8 C7 C4 133.13(19)
C6 C7 C4 107.01(18)
C7 C8 C9 118.5(2)
C7 C8 H8 120.8
C9 C8 H8 120.8
C10 C9 C8 121.1(2)
C10 C9 H9 119.5
C8 C9 H9 119.5
C9 C10 C11 120.6(2)
C9 C10 H10 119.7
C11 C10 H10 119.7
C10 C11 C6 118.6(3)
C10 C11 H11 120.7
C6 C11 H11 120.7
C13 C12 C3 126.1(3)
C13 C12 H12 116.9
C3 C12 H12 116.9
C12 C13 H13A 120.0
C12 C13 H13B 120.0
H13A C13 H13B 120.0
C19 C14 C15 118.8(3)
C19 C14 C1 123.0(2)
C15 C14 C1 118.1(2)
C16 C15 C14 121.5(3)
C16 C15 H15 119.3
C14 C15 H15 119.3
C17 C16 C15 119.8(4)
C17 C16 H16 120.1
C15 C16 H16 120.1
C18 C17 C16 120.4(4)
C18 C17 H17 119.8
C16 C17 H17 119.8
C17 C18 C19 120.2(4)
C17 C18 H18 119.9
C19 C18 H18 119.9
C14 C19 C18 119.4(3)
C14 C19 H19 120.3
C18 C19 H19 120.3
C21 C20 C25 118.9(2)
C21 C20 S1 120.81(19)
C25 C20 S1 120.17(19)
C22 C21 C20 119.6(3)
C22 C21 H21 120.2
C20 C21 H21 120.2
C23 C22 C21 122.0(3)
C23 C22 H22 119.0
C21 C22 H22 119.0
C22 C23 C24 117.8(3)
C22 C23 C26 120.8(3)
C24 C23 C26 121.4(3)
C25 C24 C23 121.2(3)
C25 C24 H24 119.4
C23 C24 H24 119.4
C24 C25 C20 120.4(2)
C24 C25 H25 119.8
C20 C25 H25 119.8
C23 C26 H26A 109.5
C23 C26 H26B 109.5
H26A C26 H26B 109.5
C23 C26 H26C 109.5
H26A C26 H26C 109.5
H26B C26 H26C 109.5

loop_
_geom_bond_atom_site_label_1
_geom_bond_atom_site_label_2
_geom_bond_distance
S1 O1 1.4152(18)
S1 O2 1.4252(19)
S1 N1 1.637(2)
S1 C20 1.753(3)
N1 C2 1.484(3)
N1 C1 1.488(3)
N2 C5 1.276(3)
N2 C6 1.414(3)
C1 C14 1.502(4)
C1 C4 1.547(3)
C1 H1 0.9800
C2 C3 1.512(3)
C2 H2A 0.9700
C2 H2B 0.9700
C3 C12 1.492(4)
C3 C4 1.548(3)
C3 H3 0.9800
C4 C5 1.502(3)
C4 C7 1.506(3)
C5 H5 0.9300
C6 C11 1.374(4)
C6 C7 1.375(3)
C7 C8 1.371(3)
C8 C9 1.386(3)
C8 H8 0.9300
C9 C10 1.361(4)
C9 H9 0.9300
C10 C11 1.362(4)
C10 H10 0.9300
C11 H11 0.9300
C12 C13 1.284(4)
C12 H12 0.9300
C13 H13A 0.9300
C13 H13B 0.9300
C14 C19 1.373(4)
C14 C15 1.386(4)
C15 C16 1.367(5)
C15 H15 0.9300
C16 C17 1.362(5)
C16 H16 0.9300
C17 C18 1.361(5)
C17 H17 0.9300
C18 C19 1.409(4)
C18 H18 0.9300
C19 H19 0.9300
C20 C21 1.383(3)
C20 C25 1.382(3)
C21 C22 1.380(4)
C21 H21 0.9300
C22 C23 1.365(4)
C22 H22 0.9300
C23 C24 1.385(4)
C23 C26 1.505(4)
C24 C25 1.370(3)
C24 H24 0.9300
C25 H25 0.9300
C26 H26A 0.9600
C26 H26B 0.9600
C26 H26C 0.9600
O3 H3A 0.823(19)

loop_
_geom_torsion_atom_site_label_1
_geom_torsion_atom_site_label_2
_geom_torsion_atom_site_label_3
_geom_torsion_atom_site_label_4
_geom_torsion
O1 S1 N1 C2 177.38(18)
O2 S1 N1 C2 48.7(2)
C20 S1 N1 C2 -66.66(19)
O1 S1 N1 C1 -49.53(19)
O2 S1 N1 C1 -178.20(16)
C20 S1 N1 C1 66.43(18)
C2 N1 C1 C14 -143.5(2)
S1 N1 C1 C14 80.4(2)
C2 N1 C1 C4 -17.7(2)
S1 N1 C1 C4 -153.74(15)
C1 N1 C2 C3 -9.6(3)
S1 N1 C2 C3 127.10(18)
N1 C2 C3 C12 157.9(2)
N1 C2 C3 C4 32.9(2)
N1 C1 C4 C5 157.1(2)
C14 C1 C4 C5 -75.9(3)
N1 C1 C4 C7 -88.2(2)
C14 C1 C4 C7 38.9(3)
N1 C1 C4 C3 37.1(2)
C14 C1 C4 C3 164.17(19)
C12 C3 C4 C5 71.7(3)
C2 C3 C4 C5 -163.4(2)
C12 C3 C4 C7 -40.0(3)
C2 C3 C4 C7 84.8(2)
C12 C3 C4 C1 -168.0(2)
C2 C3 C4 C1 -43.1(2)
C6 N2 C5 C4 -1.9(4)
C7 C4 C5 N2 3.4(4)
C1 C4 C5 N2 129.2(3)
C3 C4 C5 N2 -117.6(3)
C5 N2 C6 C11 177.1(3)
C5 N2 C6 C7 -0.6(3)
C11 C6 C7 C8 1.9(4)
N2 C6 C7 C8 179.7(2)
C11 C6 C7 C4 -175.1(2)
N2 C6 C7 C4 2.7(3)
C5 C4 C7 C8 -179.8(3)
C1 C4 C7 C8 58.3(4)
C3 C4 C7 C8 -60.3(3)
C5 C4 C7 C6 -3.4(3)
C1 C4 C7 C6 -125.3(2)
C3 C4 C7 C6 116.1(2)
C6 C7 C8 C9 -1.6(3)
C4 C7 C8 C9 174.4(2)
C7 C8 C9 C10 0.5(4)
C8 C9 C10 C11 0.4(4)
C9 C10 C11 C6 -0.2(4)
C7 C6 C11 C10 -0.9(4)
N2 C6 C11 C10 -178.5(3)
C2 C3 C12 C13 131.1(3)
C4 C3 C12 C13 -110.8(3)
N1 C1 C14 C19 28.2(3)
C4 C1 C14 C19 -91.9(3)
N1 C1 C14 C15 -155.6(2)
C4 C1 C14 C15 84.3(3)
C19 C14 C15 C16 0.7(4)
C1 C14 C15 C16 -175.7(3)
C14 C15 C16 C17 -0.3(5)
C15 C16 C17 C18 -0.2(6)
C16 C17 C18 C19 0.3(6)
C15 C14 C19 C18 -0.6(4)
C1 C14 C19 C18 175.6(2)
C17 C18 C19 C14 0.1(5)
O1 S1 C20 C21 -152.6(2)
O2 S1 C20 C21 -21.3(2)
N1 S1 C20 C21 92.8(2)
O1 S1 C20 C25 31.1(2)
O2 S1 C20 C25 162.42(18)
N1 S1 C20 C25 -83.5(2)
C25 C20 C21 C22 0.2(3)
S1 C20 C21 C22 -176.16(19)
C20 C21 C22 C23 1.6(4)
C21 C22 C23 C24 -2.4(4)
C21 C22 C23 C26 178.1(3)
C22 C23 C24 C25 1.4(4)
C26 C23 C24 C25 -179.1(3)
C23 C24 C25 C20 0.4(4)
C21 C20 C25 C24 -1.2(3)
S1 C20 C25 C24 175.21(19)
